data_1520034
loop_
_publ_author_name
'Guly\'as, Henrik'
'Rivilla, Ivan'
'Curreli, Simona'
'Freixa, Zoraida'
'van Leeuwen, Piet W. N. M.'

_publ_section_title
;
 Highly active, chemo- and enantioselective Pt-SPO catalytic systems for
 the synthesis of aromatic carboxamides
;
_journal_issue 7
_journal_name_full 'Catal. Sci. Technol.'
_journal_page_first 3822
_journal_paper_doi 10.1039/C5CY00627A
_journal_volume 5
_journal_year 2015
_chemical_formula_sum 'C7 H6 Br N O'
_chemical_formula_weight 200.04
_chemical_name_systematic
; 
 ? 
;
_space_group_IT_number 14
_symmetry_cell_setting monoclinic
_symmetry_space_group_name_Hall '-P 2ybc'
_symmetry_space_group_name_H-M 'P 1 21/c 1'
_atom_sites_solution_hydrogens geom
_atom_sites_solution_primary direct
_atom_sites_solution_secondary difmap
_audit_creation_method SHELXL-97
_audit_update_record
;
2015-04-27 deposited with the CCDC.
2015-05-26 downloaded from the CCDC.
;
_cell_angle_alpha 90.00
_cell_angle_beta 93.562(6)
_cell_angle_gamma 90.00
_cell_formula_units_Z 4
_cell_length_a 4.9200(7)
_cell_length_b 5.3316(8)
_cell_length_c 27.538(5)
_cell_measurement_reflns_used 6932
_cell_measurement_temperature 100(2)
_cell_measurement_theta_max 35.02
_cell_measurement_theta_min 2.97
_cell_volume 721.0(2)
_computing_cell_refinement 'Bruker APEX2 v2009.1-0'
_computing_data_collection 'Bruker APEX2 v2009.1-0'
_computing_data_reduction 'Bruker SAINT V7.60A'
_computing_molecular_graphics 'Bruker SHELXTL'
_computing_publication_material 'Bruker SHELXTL'
_computing_structure_refinement 'SHELXS-97 (Sheldrick, 2008)'
_computing_structure_solution 'SHELXS-97 (Sheldrick, 2008)'
_diffrn_ambient_temperature 100(2)
_diffrn_detector_area_resol_mean 512
_diffrn_detector_type '4K CCD area detector APEX II'
_diffrn_measured_fraction_theta_full 0.982
_diffrn_measured_fraction_theta_max 0.982
_diffrn_measurement_device_type 'Kappa 4-axis goniometer bruker-nonius'
_diffrn_measurement_method
;
 Fullsphere data collection, phi and omega scans
;
_diffrn_measurement_specimen_support 'magnetic support whith 10 micron nylon fiber cryoloop'
_diffrn_radiation_monochromator 'Multilayer Montel 200 mirrors'
_diffrn_radiation_type MoK\a
_diffrn_radiation_wavelength 0.71073
_diffrn_reflns_av_R_equivalents 0.0639
_diffrn_reflns_av_sigmaI/netI 0.0566
_diffrn_reflns_limit_h_max 7
_diffrn_reflns_limit_h_min -7
_diffrn_reflns_limit_k_max 8
_diffrn_reflns_limit_k_min -8
_diffrn_reflns_limit_l_max 43
_diffrn_reflns_limit_l_min -43
_diffrn_reflns_number 13597
_diffrn_reflns_theta_full 35.18
_diffrn_reflns_theta_max 35.18
_diffrn_reflns_theta_min 1.48
_diffrn_source 'rotating anode X-ray tube'
_diffrn_source_current 70
_diffrn_source_power 50
_diffrn_source_size '3 mm x 0.3 mm fine focus'
_diffrn_source_type 'Bruker-Nonius FR 591'
_exptl_absorpt_coefficient_mu 5.624
_exptl_absorpt_correction_T_max 1.0
_exptl_absorpt_correction_T_min 0.4360
_exptl_absorpt_correction_type empirical
_exptl_absorpt_process_details
; 
 SADABS Version 2008/1 Bruker-Nonius
 Blessing, Acta Cryst. (1995) A51 33-38
;
_exptl_crystal_colour colourless
_exptl_crystal_density_diffrn 1.843
_exptl_crystal_density_method 'not measured'
_exptl_crystal_description Block
_exptl_crystal_F_000 392
_exptl_crystal_size_max 0.40
_exptl_crystal_size_mid 0.40
_exptl_crystal_size_min 0.15
_refine_diff_density_max 1.820
_refine_diff_density_min -1.372
_refine_diff_density_rms 0.171
_refine_ls_extinction_method none
_refine_ls_goodness_of_fit_ref 1.080
_refine_ls_hydrogen_treatment noref
_refine_ls_matrix_type full
_refine_ls_number_parameters 91
_refine_ls_number_reflns 3157
_refine_ls_number_restraints 0
_refine_ls_restrained_S_all 1.080
_refine_ls_R_factor_all 0.0439
_refine_ls_R_factor_gt 0.0387
_refine_ls_shift/su_max 0.000
_refine_ls_shift/su_mean 0.000
_refine_ls_structure_factor_coef Fsqd
_refine_ls_weighting_details 'calc w=1/[\s^2^(Fo^2^)+(0.0596P)^2^+0.0843P] where P=(Fo^2^+2Fc^2^)/3'
_refine_ls_weighting_scheme calc
_refine_ls_wR_factor_gt 0.1026
_refine_ls_wR_factor_ref 0.1057
_reflns_number_gt 2791
_reflns_number_total 3157
_reflns_threshold_expression >2sigma(I)
_cod_data_source_file c5cy00627a2.cif
_cod_data_source_block hg483_0m
_cod_depositor_comments
;
The following automatic conversions were performed:
'_diffrn_measurement_specimen_suppport' tag replaced with
'_diffrn_measurement_specimen_support' tag as specified in the
replacement file
'/usr/data/users/saulius/crontab/automatic-downloads/rss-feeds/RSC/lib/lists/replacement-tags.lst'.

Automatic conversion script
Id: cif_correct_tags 3376 2015-05-07 07:48:27Z andrius 

The following automatic conversions were performed:

'_symmetry_cell_setting' value 'Monoclinic' changed to 'monoclinic'
according to
/usr/data/users/saulius/crontab/automatic-downloads/rss-feeds/RSC/lib/dictionaries/cif_core.dic
dictionary named 'cif_core.dic' version 2.4.2 from 2011-04-26.

Automatic conversion script
Id: cif_fix_values 3271 2015-04-21 07:52:19Z andrius 

 Adding full bibliography for 1520028--1520034.cif.
;
_cod_original_cell_volume 720.97(19)
_cod_original_sg_symbol_H-M P2(1)/c
_cod_database_code 1520034

loop_
_symmetry_equiv_pos_as_xyz
'x, y, z'
'-x, y+1/2, -z+1/2'
'-x, -y, -z'
'x, -y-1/2, z-1/2'

loop_
_atom_site_label
_atom_site_type_symbol
_atom_site_fract_x
_atom_site_fract_y
_atom_site_fract_z
_atom_site_U_iso_or_equiv
_atom_site_adp_type
_atom_site_occupancy
_atom_site_symmetry_multiplicity
_atom_site_calc_flag
_atom_site_refinement_flags
Br1 Br 0.38757(4) -0.05958(3) 0.210942(6) 0.02326(8) Uani 1 1 d .
C1 C 0.2771(3) 0.1731(3) 0.16151(6) 0.0165(2) Uani 1 1 d .
C4 C 0.1333(3) 0.5191(3) 0.08930(5) 0.0131(2) Uani 1 1 d .
C2 C 0.0686(3) 0.3408(3) 0.16854(6) 0.0201(3) Uani 1 1 d .
H2 H -0.0229 0.3392 0.1979 0.024 Uiso 1 1 calc R
C5 C 0.3421(3) 0.3460(3) 0.08321(6) 0.0173(3) Uani 1 1 d .
H5 H 0.4359 0.3483 0.0541 0.021 Uiso 1 1 calc R
C6 C 0.4144(3) 0.1709(3) 0.11894(6) 0.0185(3) Uani 1 1 d .
H6 H 0.5547 0.0523 0.1144 0.022 Uiso 1 1 calc R
C3 C -0.0051(3) 0.5126(3) 0.13174(6) 0.0179(3) Uani 1 1 d .
H3 H -0.1510 0.6258 0.1358 0.022 Uiso 1 1 calc R
C7 C 0.0579(2) 0.7103(2) 0.05129(5) 0.0131(2) Uani 1 1 d .
O1 O -0.1748(2) 0.8028(2) 0.04719(5) 0.0178(2) Uani 1 1 d .
N1 N 0.2529(2) 0.7758(2) 0.02176(5) 0.0156(2) Uani 1 1 d .
H1A H 0.2181 0.8873 -0.0014 0.019 Uiso 1 1 calc R
H1B H 0.4156 0.7073 0.0255 0.019 Uiso 1 1 calc R

loop_
_atom_site_aniso_label
_atom_site_aniso_U_11
_atom_site_aniso_U_22
_atom_site_aniso_U_33
_atom_site_aniso_U_23
_atom_site_aniso_U_13
_atom_site_aniso_U_12
Br1 0.03617(12) 0.01763(11) 0.01494(11) 0.00398(5) -0.00674(7) -0.00161(5)
C1 0.0218(5) 0.0137(6) 0.0135(6) 0.0012(5) -0.0027(5) -0.0024(4)
C4 0.0125(5) 0.0140(5) 0.0126(6) 0.0000(5) -0.0004(4) 0.0005(4)
C2 0.0248(6) 0.0213(7) 0.0144(7) 0.0030(5) 0.0031(5) 0.0007(5)
C5 0.0192(5) 0.0174(6) 0.0154(7) 0.0016(5) 0.0027(5) 0.0054(4)
C6 0.0225(6) 0.0162(6) 0.0166(7) 0.0011(5) -0.0007(5) 0.0052(5)
C3 0.0180(5) 0.0188(6) 0.0173(7) 0.0012(5) 0.0033(5) 0.0025(5)
C7 0.0113(4) 0.0138(5) 0.0143(6) 0.0007(4) -0.0001(4) 0.0004(4)
O1 0.0105(4) 0.0195(5) 0.0232(6) 0.0052(4) 0.0005(3) 0.0026(3)
N1 0.0115(4) 0.0184(5) 0.0169(6) 0.0048(4) 0.0012(4) 0.0021(3)

loop_
_atom_type_symbol
_atom_type_description
_atom_type_scat_dispersion_real
_atom_type_scat_dispersion_imag
_atom_type_scat_source
C C 0.0033 0.0016 'International Tables Vol C Tables 4.2.6.8 and 6.1.1.4'
H H 0.0000 0.0000 'International Tables Vol C Tables 4.2.6.8 and 6.1.1.4'
N N 0.0061 0.0033 'International Tables Vol C Tables 4.2.6.8 and 6.1.1.4'
O O 0.0106 0.0060 'International Tables Vol C Tables 4.2.6.8 and 6.1.1.4'
Br Br -0.2901 2.4595 'International Tables Vol C Tables 4.2.6.8 and 6.1.1.4'

loop_
_geom_angle_atom_site_label_1
_geom_angle_atom_site_label_2
_geom_angle_atom_site_label_3
_geom_angle
C2 C1 C6 121.82(14)
C2 C1 Br1 120.29(12)
C6 C1 Br1 117.88(11)
C3 C4 C5 119.09(14)
C3 C4 C7 119.61(12)
C5 C4 C7 121.31(12)
C1 C2 C3 118.91(14)
C6 C5 C4 121.16(13)
C5 C6 C1 118.45(13)
C4 C3 C2 120.54(14)
O1 C7 N1 121.99(14)
O1 C7 C4 121.44(12)
N1 C7 C4 116.57(11)

loop_
_geom_bond_atom_site_label_1
_geom_bond_atom_site_label_2
_geom_bond_distance
Br1 C1 1.8961(15)
C1 C2 1.384(2)
C1 C6 1.389(2)
C4 C3 1.389(2)
C4 C5 1.3986(19)
C4 C7 1.491(2)
C2 C3 1.397(2)
C5 C6 1.386(2)
C7 O1 1.2454(15)
C7 N1 1.3419(17)

loop_
_geom_torsion_atom_site_label_1
_geom_torsion_atom_site_label_2
_geom_torsion_atom_site_label_3
_geom_torsion_atom_site_label_4
_geom_torsion
C6 C1 C2 C3 0.0(2)
Br1 C1 C2 C3 178.97(12)
C3 C4 C5 C6 -0.8(2)
C7 C4 C5 C6 179.01(14)
C4 C5 C6 C1 -0.9(2)
C2 C1 C6 C5 1.3(2)
Br1 C1 C6 C5 -177.76(12)
C5 C4 C3 C2 2.0(2)
C7 C4 C3 C2 -177.75(14)
C1 C2 C3 C4 -1.6(2)
C3 C4 C7 O1 -25.9(2)
C5 C4 C7 O1 154.37(15)
C3 C4 C7 N1 154.48(15)
C5 C4 C7 N1 -25.3(2)
